data_4513407
loop_
_publ_author_name
'George, Fanny'
'Norberg, Bernadette'
'Wouters, Johan'
'Leyssens, Tom'

_publ_section_title
;
 Structural Investigation of Substituent Effect on Hydrogen Bonding in
 (S)-Phenylglycine Amide Benzaldimines
;
_journal_issue 8
_journal_name_full 'Crystal Growth &amp; Design'
_journal_page_first 4005
_journal_paper_doi 10.1021/acs.cgd.5b00621
_journal_volume 15
_journal_year 2015
_chemical_absolute_configuration ad
_chemical_formula_moiety 'C15 H13 Cl N2 O'
_chemical_formula_sum 'C15 H13 Cl N2 O'
_chemical_formula_weight 272.72
_chemical_name_systematic
;
 ?
;
_space_group_IT_number 19
_symmetry_cell_setting orthorhombic
_symmetry_space_group_name_Hall 'P 2ac 2ab'
_symmetry_space_group_name_H-M 'P 21 21 21'
_atom_sites_solution_hydrogens geom
_atom_sites_solution_primary direct
_atom_sites_solution_secondary difmap
_audit_creation_method SHELXL-97
_cell_angle_alpha 90.00
_cell_angle_beta 90.00
_cell_angle_gamma 90.00
_cell_formula_units_Z 4
_cell_length_a 5.4131(2)
_cell_length_b 13.2515(6)
_cell_length_c 18.5144(9)
_cell_measurement_reflns_used 5885
_cell_measurement_temperature 293(2)
_cell_measurement_theta_max 67.7658
_cell_measurement_theta_min 2.3844
_cell_volume 1328.07(10)
_computing_cell_refinement
;
CrysAlisPro, Agilent Technologies,
Version 1.171.35.21 (release 20-01-2012 CrysAlis171 .NET)
(compiled Jan 23 2012,18:06:46)
;
_computing_data_collection
;
CrysAlisPro, Agilent Technologies,
Version 1.171.35.21 (release 20-01-2012 CrysAlis171 .NET)
(compiled Jan 23 2012,18:06:46)
;
_computing_data_reduction
;
CrysAlisPro, Agilent Technologies,
Version 1.171.35.21 (release 20-01-2012 CrysAlis171 .NET)
(compiled Jan 23 2012,18:06:46)
;
_computing_structure_refinement 'SHELXL-97 (Sheldrick, 1997)'
_computing_structure_solution Sir2004
_diffrn_ambient_temperature 293(2)
_diffrn_detector_area_resol_mean 10.3712
_diffrn_measured_fraction_theta_full 1.000
_diffrn_measured_fraction_theta_max 1.000
_diffrn_measurement_device_type 'Xcalibur, Ruby, Gemini ultra'
_diffrn_measurement_method '\w scans'
_diffrn_radiation_monochromator mirror
_diffrn_radiation_source 'fine-focus sealed tube'
_diffrn_radiation_type CuK\a
_diffrn_radiation_wavelength 1.54184
_diffrn_reflns_av_R_equivalents 0.0535
_diffrn_reflns_av_sigmaI/netI 0.0284
_diffrn_reflns_limit_h_max 6
_diffrn_reflns_limit_h_min -6
_diffrn_reflns_limit_k_max 15
_diffrn_reflns_limit_k_min -14
_diffrn_reflns_limit_l_max 22
_diffrn_reflns_limit_l_min -21
_diffrn_reflns_number 12474
_diffrn_reflns_theta_full 66.57
_diffrn_reflns_theta_max 66.57
_diffrn_reflns_theta_min 4.10
_exptl_absorpt_coefficient_mu 2.484
_exptl_absorpt_correction_T_max 0.8653
_exptl_absorpt_correction_T_min 0.4365
_exptl_absorpt_correction_type multi-scan
_exptl_absorpt_process_details
;
CrysAlisPro, Agilent Technologies,
Version 1.171.35.21 (release 20-01-2012 CrysAlis171 .NET)
(compiled Jan 23 2012,18:06:46)
Empirical absorption correction using spherical harmonics,
 implemented in SCALE3 ABSPACK scaling algorithm.
;
_exptl_crystal_colour colorless
_exptl_crystal_density_diffrn 1.364
_exptl_crystal_density_method 'not measured'
_exptl_crystal_description needle
_exptl_crystal_F_000 568
_exptl_crystal_size_max 0.40
_exptl_crystal_size_mid 0.09
_exptl_crystal_size_min 0.06
_refine_diff_density_max 0.184
_refine_diff_density_min -0.197
_refine_diff_density_rms 0.035
_refine_ls_abs_structure_details 'Flack H D (1983), Acta Cryst. A39, 876-881'
_refine_ls_abs_structure_Flack -0.01(2)
_refine_ls_extinction_coef 0.0037(6)
_refine_ls_extinction_expression Fc^*^=kFc[1+0.001xFc^2^\l^3^/sin(2\q)]^-1/4^
_refine_ls_extinction_method SHELXL
_refine_ls_goodness_of_fit_ref 1.064
_refine_ls_hydrogen_treatment mixed
_refine_ls_matrix_type full
_refine_ls_number_parameters 181
_refine_ls_number_reflns 2338
_refine_ls_number_restraints 0
_refine_ls_restrained_S_all 1.064
_refine_ls_R_factor_all 0.0418
_refine_ls_R_factor_gt 0.0358
_refine_ls_shift/su_max 0.000
_refine_ls_shift/su_mean 0.000
_refine_ls_structure_factor_coef Fsqd
_refine_ls_weighting_details 'calc w=1/[\s^2^(Fo^2^)+(0.0608P)^2^+0.1897P] where P=(Fo^2^+2Fc^2^)/3'
_refine_ls_weighting_scheme calc
_refine_ls_wR_factor_gt 0.0995
_refine_ls_wR_factor_ref 0.1055
_reflns_number_gt 2092
_reflns_number_total 2338
_reflns_threshold_expression >2sigma(I)
_cod_data_source_file cg5b00621_si_001.cif
_cod_data_source_block o-Cl_FII
_cod_depositor_comments 'Adding full bibliography for 4513392--4513414.cif.'
_cod_database_code 4513407

loop_
_symmetry_equiv_pos_as_xyz
'x, y, z'
'-x+1/2, -y, z+1/2'
'x+1/2, -y+1/2, -z'
'-x, y+1/2, -z+1/2'

loop_
_atom_site_label
_atom_site_type_symbol
_atom_site_fract_x
_atom_site_fract_y
_atom_site_fract_z
_atom_site_U_iso_or_equiv
_atom_site_adp_type
_atom_site_occupancy
_atom_site_symmetry_multiplicity
_atom_site_calc_flag
_atom_site_refinement_flags
C1 C 0.6951(5) 0.58478(18) 0.77157(12) 0.0489(6) Uani 1 1 d .
C2 C 0.7011(5) 0.6654(2) 0.72333(13) 0.0562(6) Uani 1 1 d .
C3 C 0.5363(6) 0.6736(3) 0.66666(14) 0.0707(8) Uani 1 1 d .
H3 H 0.5463 0.7275 0.6346 0.085 Uiso 1 1 calc R
C4 C 0.3575(6) 0.6011(3) 0.65849(16) 0.0788(10) Uani 1 1 d .
H4 H 0.2453 0.6057 0.6206 0.095 Uiso 1 1 calc R
C5 C 0.3434(6) 0.5210(3) 0.70639(15) 0.0698(8) Uani 1 1 d .
H5 H 0.2200 0.4728 0.7010 0.084 Uiso 1 1 calc R
C6 C 0.5105(5) 0.5127(2) 0.76166(13) 0.0570(6) Uani 1 1 d .
H6 H 0.5006 0.4581 0.7931 0.068 Uiso 1 1 calc R
C7 C 0.8792(4) 0.57200(17) 0.82912(12) 0.0456(5) Uani 1 1 d .
H7 H 1.0238 0.6099 0.8275 0.055 Uiso 1 1 calc R
C8 C 1.0496(4) 0.50154(16) 0.93297(12) 0.0440(5) Uani 1 1 d .
H8 H 1.2030 0.5243 0.9101 0.053 Uiso 1 1 calc R
C9 C 1.0803(5) 0.39171(16) 0.95622(12) 0.0443(5) Uani 1 1 d .
C10 C 0.9997(4) 0.56657(16) 0.99899(12) 0.0418(5) Uani 1 1 d .
C11 C 0.7870(4) 0.5557(2) 1.04012(14) 0.0534(6) Uani 1 1 d .
H11 H 0.6703 0.5072 1.0276 0.064 Uiso 1 1 calc R
C12 C 0.7483(5) 0.6163(2) 1.09934(17) 0.0647(7) Uani 1 1 d .
H12 H 0.6060 0.6077 1.1268 0.078 Uiso 1 1 calc R
C13 C 0.9157(5) 0.6890(2) 1.11852(16) 0.0636(7) Uani 1 1 d .
H13 H 0.8873 0.7296 1.1587 0.076 Uiso 1 1 calc R
C14 C 1.1241(6) 0.7015(2) 1.07826(16) 0.0632(7) Uani 1 1 d .
H14 H 1.2384 0.7508 1.0909 0.076 Uiso 1 1 calc R
C15 C 1.1666(4) 0.64072(18) 1.01851(15) 0.0521(6) Uani 1 1 d .
H15 H 1.3091 0.6500 0.9912 0.062 Uiso 1 1 calc R
N1 N 0.8466(4) 0.51092(15) 0.88078(10) 0.0487(5) Uani 1 1 d .
N2 N 0.8763(5) 0.33668(18) 0.95737(13) 0.0565(5) Uani 1 1 d .
O1 O 1.2851(3) 0.36091(13) 0.97524(11) 0.0565(5) Uani 1 1 d .
Cl1 Cl 0.91803(15) 0.76208(5) 0.73332(4) 0.0753(3) Uani 1 1 d .
H2A H 0.877(6) 0.275(3) 0.9758(17) 0.074(9) Uiso 1 1 d .
H2B H 0.748(6) 0.364(2) 0.9433(16) 0.061(9) Uiso 1 1 d .

loop_
_atom_site_aniso_label
_atom_site_aniso_U_11
_atom_site_aniso_U_22
_atom_site_aniso_U_33
_atom_site_aniso_U_23
_atom_site_aniso_U_13
_atom_site_aniso_U_12
C1 0.0565(13) 0.0549(13) 0.0353(11) 0.0019(10) 0.0023(10) 0.0148(11)
C2 0.0677(16) 0.0605(14) 0.0404(12) 0.0054(11) 0.0106(12) 0.0180(13)
C3 0.087(2) 0.087(2) 0.0381(13) 0.0082(13) -0.0017(14) 0.0331(18)
C4 0.086(2) 0.102(2) 0.0486(16) -0.0108(16) -0.0172(15) 0.033(2)
C5 0.0668(17) 0.085(2) 0.0572(15) -0.0149(15) -0.0116(13) 0.0084(15)
C6 0.0623(15) 0.0627(14) 0.0458(13) -0.0037(12) -0.0037(12) 0.0082(12)
C7 0.0498(12) 0.0478(12) 0.0391(11) 0.0048(9) 0.0034(10) 0.0066(10)
C8 0.0395(11) 0.0466(11) 0.0460(11) 0.0098(10) -0.0006(9) -0.0026(10)
C9 0.0492(13) 0.0437(11) 0.0398(11) 0.0018(9) -0.0009(10) 0.0023(11)
C10 0.0379(10) 0.0396(11) 0.0480(12) 0.0071(9) -0.0077(10) 0.0013(8)
C11 0.0412(12) 0.0602(14) 0.0588(15) -0.0034(12) -0.0017(11) -0.0043(11)
C12 0.0495(14) 0.0793(19) 0.0655(16) -0.0046(15) 0.0021(13) 0.0083(13)
C13 0.0663(17) 0.0615(15) 0.0631(16) -0.0091(12) -0.0159(15) 0.0142(14)
C14 0.0675(17) 0.0490(13) 0.0731(17) -0.0057(12) -0.0196(15) -0.0052(12)
C15 0.0451(12) 0.0504(13) 0.0607(14) 0.0093(11) -0.0079(11) -0.0062(10)
N1 0.0496(11) 0.0510(10) 0.0456(10) 0.0074(9) -0.0063(8) -0.0009(9)
N2 0.0557(13) 0.0452(11) 0.0685(14) 0.0094(10) -0.0117(11) -0.0052(11)
O1 0.0515(10) 0.0503(9) 0.0678(11) 0.0093(8) -0.0024(9) 0.0085(7)
Cl1 0.0907(5) 0.0648(4) 0.0705(4) 0.0182(3) 0.0096(4) 0.0043(4)

loop_
_atom_type_symbol
_atom_type_description
_atom_type_scat_dispersion_real
_atom_type_scat_dispersion_imag
_atom_type_scat_source
C C 0.0181 0.0091 'International Tables Vol C Tables 4.2.6.8 and 6.1.1.4'
H H 0.0000 0.0000 'International Tables Vol C Tables 4.2.6.8 and 6.1.1.4'
N N 0.0311 0.0180 'International Tables Vol C Tables 4.2.6.8 and 6.1.1.4'
O O 0.0492 0.0322 'International Tables Vol C Tables 4.2.6.8 and 6.1.1.4'
Cl Cl 0.3639 0.7018 'International Tables Vol C Tables 4.2.6.8 and 6.1.1.4'

loop_
_geom_angle_atom_site_label_1
_geom_angle_atom_site_label_2
_geom_angle_atom_site_label_3
_geom_angle
C2 C1 C6 117.2(2)
C2 C1 C7 122.6(2)
C6 C1 C7 120.2(2)
C3 C2 C1 122.2(3)
C3 C2 Cl1 117.1(2)
C1 C2 Cl1 120.7(2)
C4 C3 C2 118.9(3)
C4 C3 H3 120.5
C2 C3 H3 120.5
C3 C4 C5 120.3(3)
C3 C4 H4 119.8
C5 C4 H4 119.8
C6 C5 C4 120.3(3)
C6 C5 H5 119.9
C4 C5 H5 119.9
C5 C6 C1 121.1(3)
C5 C6 H6 119.5
C1 C6 H6 119.5
N1 C7 C1 121.8(2)
N1 C7 H7 119.1
C1 C7 H7 119.1
N1 C8 C10 110.38(18)
N1 C8 C9 110.35(18)
C10 C8 C9 109.46(17)
N1 C8 H8 108.9
C10 C8 H8 108.9
C9 C8 H8 108.9
O1 C9 N2 124.3(2)
O1 C9 C8 119.6(2)
N2 C9 C8 116.0(2)
C15 C10 C11 118.2(2)
C15 C10 C8 119.8(2)
C11 C10 C8 122.0(2)
C12 C11 C10 120.2(2)
C12 C11 H11 119.9
C10 C11 H11 119.9
C13 C12 C11 121.1(3)
C13 C12 H12 119.4
C11 C12 H12 119.4
C14 C13 C12 119.4(3)
C14 C13 H13 120.3
C12 C13 H13 120.3
C13 C14 C15 120.2(2)
C13 C14 H14 119.9
C15 C14 H14 119.9
C10 C15 C14 120.8(2)
C10 C15 H15 119.6
C14 C15 H15 119.6
C7 N1 C8 116.56(19)
C9 N2 H2A 121(2)
C9 N2 H2B 117(2)
H2A N2 H2B 122(3)

loop_
_geom_bond_atom_site_label_1
_geom_bond_atom_site_label_2
_geom_bond_distance
C1 C2 1.392(3)
C1 C6 1.395(4)
C1 C7 1.469(3)
C2 C3 1.382(4)
C2 Cl1 1.748(3)
C3 C4 1.373(5)
C3 H3 0.9300
C4 C5 1.384(5)
C4 H4 0.9300
C5 C6 1.370(4)
C5 H5 0.9300
C6 H6 0.9300
C7 N1 1.265(3)
C7 H7 0.9300
C8 N1 1.468(3)
C8 C10 1.520(3)
C8 C9 1.527(3)
C8 H8 0.9800
C9 O1 1.233(3)
C9 N2 1.324(3)
C10 C15 1.383(3)
C10 C11 1.388(3)
C11 C12 1.375(4)
C11 H11 0.9300
C12 C13 1.370(4)
C12 H12 0.9300
C13 C14 1.362(4)
C13 H13 0.9300
C14 C15 1.387(4)
C14 H14 0.9300
C15 H15 0.9300
N2 H2A 0.89(3)
N2 H2B 0.82(3)

loop_
_geom_torsion_atom_site_label_1
_geom_torsion_atom_site_label_2
_geom_torsion_atom_site_label_3
_geom_torsion_atom_site_label_4
_geom_torsion
C6 C1 C2 C3 -1.5(4)
C7 C1 C2 C3 176.0(2)
C6 C1 C2 Cl1 177.54(18)
C7 C1 C2 Cl1 -5.0(3)
C1 C2 C3 C4 1.3(4)
Cl1 C2 C3 C4 -177.7(2)
C2 C3 C4 C5 0.0(4)
C3 C4 C5 C6 -1.1(4)
C4 C5 C6 C1 0.9(4)
C2 C1 C6 C5 0.3(4)
C7 C1 C6 C5 -177.2(2)
C2 C1 C7 N1 166.0(2)
C6 C1 C7 N1 -16.6(3)
N1 C8 C9 O1 151.6(2)
C10 C8 C9 O1 -86.7(3)
N1 C8 C9 N2 -31.3(3)
C10 C8 C9 N2 90.3(2)
N1 C8 C10 C15 -121.7(2)
C9 C8 C10 C15 116.6(2)
N1 C8 C10 C11 56.8(3)
C9 C8 C10 C11 -64.8(3)
C15 C10 C11 C12 -1.2(4)
C8 C10 C11 C12 -179.8(2)
C10 C11 C12 C13 0.8(4)
C11 C12 C13 C14 -0.1(4)
C12 C13 C14 C15 -0.2(4)
C11 C10 C15 C14 1.0(3)
C8 C10 C15 C14 179.6(2)
C13 C14 C15 C10 -0.3(4)
C1 C7 N1 C8 177.15(19)
C10 C8 N1 C7 97.8(2)
C9 C8 N1 C7 -141.0(2)
